data_7049782
loop_
_publ_author_name
'Dela Cruz, Jay-Ar B'
'Ruamps, Mirko'
'Arco, Susan'
'Hung, Chen-Hsiung'

_publ_section_title
;
 Ni and Pd N-confused porphyrin complexes as catalysts for the synthesis
 of cyclic carbonates from epoxides and CO<sub>2</sub>.
;
_journal_issue 22
_journal_name_full 'Dalton transactions (Cambridge, England : 2003)'
_journal_page_first 7527
_journal_page_last 7531
_journal_paper_doi 10.1039/c9dt00104b
_journal_volume 48
_journal_year 2019
_chemical_formula_sum 'C54 H40 Cl2 N4 O2'
_chemical_formula_weight 847.80
_space_group_crystal_system triclinic
_space_group_IT_number 2
_space_group_name_Hall '-P 1'
_space_group_name_H-M_alt 'P -1'
_symmetry_space_group_name_Hall '-P 1'
_symmetry_space_group_name_H-M 'P -1'
_atom_sites_solution_hydrogens geom
_audit_creation_method SHELXL-2014/7
_audit_update_record
;
2019-01-08 deposited with the CCDC.    2019-04-18 downloaded from the CCDC.
;
_cell_angle_alpha 106.468(3)
_cell_angle_beta 95.196(3)
_cell_angle_gamma 105.201(3)
_cell_formula_units_Z 2
_cell_length_a 10.2504(6)
_cell_length_b 13.7475(7)
_cell_length_c 16.1283(10)
_cell_measurement_reflns_used 9948
_cell_measurement_temperature 100.0(2)
_cell_measurement_theta_max 27.16
_cell_measurement_theta_min 2.23
_cell_volume 2069.6(2)
_computing_cell_refinement 'Bruker APEX2'
_computing_data_collection 'Bruker APEX2'
_computing_data_reduction 'Bruker SAINT'
_computing_molecular_graphics 'Ortep-3 for Windows (Farrugia, 1997)'
_computing_publication_material 'WinGX publication routines (Farrugia, 1999)'
_computing_structure_refinement 'SHELXL-2014/7 (Sheldrick, 2014)'
_computing_structure_solution 'SHELXS-97 (Sheldrick, 1997)'
_diffrn_ambient_temperature 100.0(2)
_diffrn_measured_fraction_theta_full 0.999
_diffrn_measured_fraction_theta_max 0.999
_diffrn_measurement_device_type 'CCD area detector'
_diffrn_measurement_method 'phi and omega scans'
_diffrn_radiation_type MoK\a
_diffrn_radiation_wavelength 0.71073
_diffrn_reflns_av_R_equivalents 0.0678
_diffrn_reflns_av_unetI/netI 0.0521
_diffrn_reflns_Laue_measured_fraction_full 0.999
_diffrn_reflns_Laue_measured_fraction_max 0.999
_diffrn_reflns_limit_h_max 12
_diffrn_reflns_limit_h_min -12
_diffrn_reflns_limit_k_max 17
_diffrn_reflns_limit_k_min -17
_diffrn_reflns_limit_l_max 20
_diffrn_reflns_limit_l_min -20
_diffrn_reflns_number 44185
_diffrn_reflns_point_group_measured_fraction_full 0.999
_diffrn_reflns_point_group_measured_fraction_max 0.999
_diffrn_reflns_theta_full 25.000
_diffrn_reflns_theta_max 26.373
_diffrn_reflns_theta_min 1.740
_diffrn_source graphite
_exptl_absorpt_coefficient_mu 0.207
_exptl_absorpt_correction_T_max 0.9588
_exptl_absorpt_correction_T_min 0.8323
_exptl_absorpt_correction_type multi-scan
_exptl_absorpt_process_details 'Bruker SADABS, 1996'
_exptl_crystal_colour green
_exptl_crystal_density_diffrn 1.360
_exptl_crystal_description prism
_exptl_crystal_F_000 884
_exptl_crystal_size_max 0.120
_exptl_crystal_size_mid 0.100
_exptl_crystal_size_min 0.060
_refine_diff_density_max 0.813
_refine_diff_density_min -0.832
_refine_diff_density_rms 0.076
_refine_ls_extinction_method none
_refine_ls_goodness_of_fit_ref 1.047
_refine_ls_hydrogen_treatment constr
_refine_ls_matrix_type full
_refine_ls_number_parameters 560
_refine_ls_number_reflns 8453
_refine_ls_number_restraints 168
_refine_ls_restrained_S_all 1.036
_refine_ls_R_factor_all 0.0942
_refine_ls_R_factor_gt 0.0645
_refine_ls_shift/su_max 0.000
_refine_ls_shift/su_mean 0.000
_refine_ls_structure_factor_coef Fsqd
_refine_ls_weighting_details 'w=1/[\s^2^(Fo^2^)+(0.0777P)^2^+3.5911P] where P=(Fo^2^+2Fc^2^)/3'
_refine_ls_weighting_scheme calc
_refine_ls_wR_factor_gt 0.1678
_refine_ls_wR_factor_ref 0.1866
_reflns_Friedel_coverage 0.000
_reflns_number_gt 6070
_reflns_number_total 8453
_reflns_threshold_expression 'I > 2\s(I)'
_cod_data_source_file c9dt00104b2.cif
_cod_data_source_block i14918
_cod_depositor_comments 'Adding full bibliography for 7049782.cif.'
_cod_database_code 7049782
_shelx_shelxl_version_number 2014/7
_shelx_space_group_comment
;
The symmetry employed for this shelxl refinement is uniquely defined
by the following loop, which should always be used as a source of
symmetry information in preference to the above space-group names.
They are only intended as comments.
;
_shelx_estimated_absorpt_t_min 0.976
_shelx_estimated_absorpt_t_max 0.988

loop_
_space_group_symop_operation_xyz
'x, y, z'
'-x, -y, -z'

loop_
_atom_site_label
_atom_site_type_symbol
_atom_site_fract_x
_atom_site_fract_y
_atom_site_fract_z
_atom_site_U_iso_or_equiv
_atom_site_adp_type
_atom_site_occupancy
_atom_site_site_symmetry_order
_atom_site_calc_flag
_atom_site_refinement_flags_posn
_atom_site_refinement_flags_adp
O1 O -0.0006(2) 0.16108(18) 0.60278(14) 0.0305(5) Uani 1 1 d . U
O2 O -0.1237(3) 0.15955(19) 0.47963(14) 0.0351(6) Uani 1 1 d . U
N1 N 0.3952(2) 0.46212(18) 1.08985(15) 0.0173(5) Uani 1 1 d . U
N2 N 0.4929(2) 0.69453(18) 1.17288(15) 0.0169(5) Uani 1 1 d . U
H2N H 0.4464 0.6524 1.1208 0.020 Uiso 1 1 calc R U
N3 N 0.2991(2) 0.72580(18) 1.04195(15) 0.0168(5) Uani 1 1 d . U
N4 N 0.0033(2) 0.44066(18) 0.88697(15) 0.0155(5) Uani 1 1 d . U
C1 C 0.3505(3) 0.3567(2) 1.03443(18) 0.0166(6) Uani 1 1 d . U
C2 C 0.4301(3) 0.2962(2) 1.06488(19) 0.0189(6) Uani 1 1 d . U
H2 H 0.4228 0.2235 1.0377 0.023 Uiso 1 1 calc R U
C3 C 0.5161(3) 0.3630(2) 1.13902(19) 0.0202(6) Uani 1 1 d . U
H3 H 0.5801 0.3464 1.1749 0.024 Uiso 1 1 calc R U
C4 C 0.4918(3) 0.4663(2) 1.15359(18) 0.0179(6) Uani 1 1 d . U
C5 C 0.5605(3) 0.5589(2) 1.22679(18) 0.0175(6) Uani 1 1 d . U
C6 C 0.5572(3) 0.6614(2) 1.23417(18) 0.0178(6) Uani 1 1 d . U
C7 C 0.6178(3) 0.7551(2) 1.30941(19) 0.0201(6) Uani 1 1 d . U
H7 H 0.6683 0.7576 1.3628 0.024 Uiso 1 1 calc R U
C8 C 0.5909(3) 0.8387(2) 1.29139(19) 0.0213(6) Uani 1 1 d . U
H8 H 0.6197 0.9099 1.3300 0.026 Uiso 1 1 calc R U
C9 C 0.5118(3) 0.8027(2) 1.20441(18) 0.0177(6) Uani 1 1 d . U
C10 C 0.4666(3) 0.8664(2) 1.16246(18) 0.0174(6) Uani 1 1 d . U
C11 C 0.3741(3) 0.8276(2) 1.08024(18) 0.0169(6) Uani 1 1 d . U
C12 C 0.3496(3) 0.8936(2) 1.02739(19) 0.0194(6) Uani 1 1 d . U
H12 H 0.3919 0.9679 1.0405 0.023 Uiso 1 1 calc R U
C13 C 0.2552(3) 0.8284(2) 0.95626(19) 0.0193(6) Uani 1 1 d . U
H13 H 0.2173 0.8476 0.9095 0.023 Uiso 1 1 calc R U
C14 C 0.2230(3) 0.7227(2) 0.96550(18) 0.0168(6) Uani 1 1 d . U
C15 C 0.1292(3) 0.6316(2) 0.90624(18) 0.0164(6) Uani 1 1 d . U
C16 C 0.1227(3) 0.5288(2) 0.91282(17) 0.0158(6) Uani 1 1 d . U
C17 C 0.2265(3) 0.4967(2) 0.94707(17) 0.0155(6) Uani 1 1 d . U
H17 H 0.3186 0.5401 0.9706 0.019 Uiso 1 1 calc R U
C18 C 0.1734(3) 0.3895(2) 0.94131(17) 0.0164(6) Uani 1 1 d . U
C19 C 0.0335(3) 0.3596(2) 0.90509(17) 0.0164(6) Uani 1 1 d . U
H19 H -0.0303 0.2916 0.8950 0.020 Uiso 1 1 calc R U
C20 C 0.2399(3) 0.3189(2) 0.96629(18) 0.0170(6) Uani 1 1 d . U
C21 C 0.6287(3) 0.5423(2) 1.30467(19) 0.0193(6) Uani 1 1 d . U
C22 C 0.7656(3) 0.5960(2) 1.3436(2) 0.0246(7) Uani 1 1 d . U
H22 H 0.8205 0.6437 1.3188 0.029 Uiso 1 1 calc R U
C23 C 0.8224(3) 0.5802(3) 1.4186(2) 0.0280(7) Uani 1 1 d . U
H23 H 0.9159 0.6172 1.4445 0.034 Uiso 1 1 calc R U
C24 C 0.7447(3) 0.5116(2) 1.4555(2) 0.0273(7) Uani 1 1 d . U
H24 H 0.7844 0.5016 1.5068 0.033 Uiso 1 1 calc R U
C25 C 0.6089(3) 0.4573(2) 1.4179(2) 0.0255(7) Uani 1 1 d . U
H25 H 0.5549 0.4098 1.4433 0.031 Uiso 1 1 calc R U
C26 C 0.5517(3) 0.4723(2) 1.34300(19) 0.0216(6) Uani 1 1 d . U
H26 H 0.4584 0.4343 1.3172 0.026 Uiso 1 1 calc R U
C27 C 0.5206(3) 0.9838(2) 1.20418(18) 0.0191(6) Uani 1 1 d . U
C28 C 0.6618(3) 1.0339(2) 1.2254(2) 0.0231(6) Uani 1 1 d . U
H28 H 0.7228 0.9922 1.2143 0.028 Uiso 1 1 calc R U
C29 C 0.7149(4) 1.1431(2) 1.2623(2) 0.0286(7) Uani 1 1 d . U
H29 H 0.8116 1.1755 1.2773 0.034 Uiso 1 1 calc R U
C30 C 0.6281(4) 1.2052(2) 1.2774(2) 0.0296(7) Uani 1 1 d . U
H30 H 0.6644 1.2802 1.3030 0.036 Uiso 1 1 calc R U
C31 C 0.4872(4) 1.1570(3) 1.2550(2) 0.0312(7) Uani 1 1 d . U
H31 H 0.4269 1.1995 1.2641 0.037 Uiso 1 1 calc R U
C32 C 0.4336(3) 1.0471(2) 1.2194(2) 0.0256(7) Uani 1 1 d . U
H32 H 0.3369 1.0149 1.2053 0.031 Uiso 1 1 calc R U
C33 C 0.0424(3) 0.6433(2) 0.83238(18) 0.0163(6) Uani 1 1 d . U
C34 C -0.0536(3) 0.6985(2) 0.8482(2) 0.0220(6) Uani 1 1 d . U
H34 H -0.0659 0.7283 0.9067 0.026 Uiso 1 1 calc R U
C35 C -0.1314(3) 0.7102(2) 0.7789(2) 0.0269(7) Uani 1 1 d . U
H35 H -0.1993 0.7454 0.7901 0.032 Uiso 1 1 calc R U
C36 C -0.1114(3) 0.6711(2) 0.6935(2) 0.0268(7) Uani 1 1 d . U
H36 H -0.1630 0.6814 0.6465 0.032 Uiso 1 1 calc R U
C37 C -0.0148(3) 0.6166(2) 0.6776(2) 0.0256(7) Uani 1 1 d . U
H37 H 0.0002 0.5897 0.6193 0.031 Uiso 1 1 calc R U
C38 C 0.0595(3) 0.6013(2) 0.74628(19) 0.0200(6) Uani 1 1 d . U
H38 H 0.1228 0.5618 0.7345 0.024 Uiso 1 1 calc R U
C39 C 0.1746(3) 0.2041(2) 0.91606(19) 0.0187(6) Uani 1 1 d . U
C40 C 0.1224(3) 0.1747(2) 0.8263(2) 0.0209(6) Uani 1 1 d . U
H40 H 0.1426 0.2265 0.7971 0.025 Uiso 1 1 calc R U
C41 C 0.0422(3) 0.0725(2) 0.7792(2) 0.0267(7) Uani 1 1 d . U
H41 H 0.0051 0.0550 0.7189 0.032 Uiso 1 1 calc R U
C42 C 0.0159(3) -0.0049(2) 0.8206(2) 0.0302(7) Uani 1 1 d . U
H42 H -0.0405 -0.0752 0.7889 0.036 Uiso 1 1 calc R U
C43 C 0.0723(3) 0.0210(2) 0.9079(2) 0.0282(7) Uani 1 1 d . U
H43 H 0.0577 -0.0327 0.9354 0.034 Uiso 1 1 calc R U
C44 C 0.1501(3) 0.1245(2) 0.9562(2) 0.0218(6) Uani 1 1 d . U
H44 H 0.1868 0.1413 1.0166 0.026 Uiso 1 1 calc R U
C45 C -0.1370(3) 0.4328(2) 0.85080(18) 0.0172(6) Uani 1 1 d . U
H45A H -0.1489 0.5045 0.8687 0.021 Uiso 1 1 calc R U
H45B H -0.2027 0.3876 0.8761 0.021 Uiso 1 1 calc R U
C46 C -0.1704(3) 0.3866(2) 0.75178(18) 0.0167(6) Uani 1 1 d . U
C47 C -0.1139(3) 0.3120(2) 0.70460(19) 0.0201(6) Uani 1 1 d . U
H47 H -0.0500 0.2891 0.7348 0.024 Uiso 1 1 calc R U
C48 C -0.1497(3) 0.2700(2) 0.61320(19) 0.0213(6) Uani 1 1 d . U
C49 C -0.2445(3) 0.3025(2) 0.5690(2) 0.0244(7) Uani 1 1 d . U
H49 H -0.2686 0.2751 0.5067 0.029 Uiso 1 1 calc R U
C50 C -0.3028(3) 0.3746(2) 0.6162(2) 0.0235(6) Uani 1 1 d . U
H50 H -0.3696 0.3953 0.5865 0.028 Uiso 1 1 calc R U
C51 C -0.2656(3) 0.4172(2) 0.70642(19) 0.0195(6) Uani 1 1 d . U
H51 H -0.3056 0.4681 0.7378 0.023 Uiso 1 1 calc R U
C52 C -0.0825(3) 0.1922(2) 0.5668(2) 0.0257(7) Uani 1 1 d . U
C53 C -0.0669(5) 0.0809(3) 0.4304(2) 0.0467(11) Uani 1 1 d . U
H53A H -0.1012 0.0628 0.3675 0.070 Uiso 1 1 calc R U
H53B H -0.0943 0.0169 0.4480 0.070 Uiso 1 1 calc R U
H53C H 0.0336 0.1093 0.4420 0.070 Uiso 1 1 calc R U
C54 C 0.5596(5) 0.8749(3) 0.5428(3) 0.0524(11) Uani 1 1 d . U
H54A H 0.5120 0.8570 0.4818 0.063 Uiso 1 1 calc R U
H54B H 0.4886 0.8657 0.5801 0.063 Uiso 1 1 calc R U
Cl1 Cl 0.65453(13) 0.78609(11) 0.54589(8) 0.0652(4) Uani 1 1 d . U
Cl2 Cl 0.66166(17) 1.00818(12) 0.57914(12) 0.0967(6) Uani 1 1 d . U

loop_
_atom_site_aniso_label
_atom_site_aniso_U_11
_atom_site_aniso_U_22
_atom_site_aniso_U_33
_atom_site_aniso_U_23
_atom_site_aniso_U_13
_atom_site_aniso_U_12
O1 0.0366(13) 0.0326(13) 0.0234(11) 0.0050(10) 0.0012(10) 0.0179(10)
O2 0.0476(15) 0.0404(14) 0.0187(11) 0.0021(10) 0.0014(10) 0.0251(12)
N1 0.0200(12) 0.0173(12) 0.0174(12) 0.0091(10) 0.0042(10) 0.0063(10)
N2 0.0195(12) 0.0168(12) 0.0151(11) 0.0071(9) 0.0018(9) 0.0049(10)
N3 0.0202(12) 0.0157(12) 0.0157(12) 0.0077(9) 0.0028(9) 0.0049(10)
N4 0.0180(12) 0.0160(11) 0.0127(11) 0.0046(9) 0.0027(9) 0.0053(9)
C1 0.0201(14) 0.0162(13) 0.0166(13) 0.0080(11) 0.0063(11) 0.0063(11)
C2 0.0227(15) 0.0189(14) 0.0196(14) 0.0087(11) 0.0075(12) 0.0097(12)
C3 0.0214(15) 0.0239(15) 0.0221(15) 0.0128(12) 0.0065(12) 0.0114(12)
C4 0.0189(14) 0.0212(14) 0.0190(14) 0.0125(11) 0.0078(11) 0.0070(11)
C5 0.0154(13) 0.0202(14) 0.0191(14) 0.0099(11) 0.0046(11) 0.0049(11)
C6 0.0150(13) 0.0232(14) 0.0186(14) 0.0111(12) 0.0050(11) 0.0059(11)
C7 0.0207(15) 0.0236(15) 0.0168(14) 0.0093(12) 0.0016(11) 0.0052(12)
C8 0.0240(15) 0.0183(14) 0.0193(14) 0.0053(12) 0.0010(12) 0.0041(12)
C9 0.0179(14) 0.0164(13) 0.0174(14) 0.0056(11) 0.0041(11) 0.0024(11)
C10 0.0183(14) 0.0179(14) 0.0158(13) 0.0058(11) 0.0031(11) 0.0045(11)
C11 0.0192(14) 0.0152(13) 0.0175(14) 0.0056(11) 0.0046(11) 0.0061(11)
C12 0.0243(15) 0.0138(13) 0.0209(15) 0.0082(11) 0.0031(12) 0.0043(11)
C13 0.0249(15) 0.0163(14) 0.0195(14) 0.0089(11) 0.0035(12) 0.0074(12)
C14 0.0193(14) 0.0177(14) 0.0156(13) 0.0074(11) 0.0037(11) 0.0066(11)
C15 0.0185(14) 0.0187(14) 0.0158(13) 0.0078(11) 0.0061(11) 0.0083(11)
C16 0.0188(14) 0.0148(13) 0.0134(13) 0.0043(11) 0.0029(11) 0.0044(11)
C17 0.0195(14) 0.0154(13) 0.0137(13) 0.0071(11) 0.0033(11) 0.0061(11)
C18 0.0204(14) 0.0144(13) 0.0123(13) 0.0028(11) 0.0019(11) 0.0036(11)
C19 0.0229(14) 0.0129(13) 0.0127(13) 0.0035(11) 0.0038(11) 0.0046(11)
C20 0.0211(14) 0.0161(13) 0.0168(14) 0.0077(11) 0.0079(11) 0.0061(11)
C21 0.0233(15) 0.0172(14) 0.0201(14) 0.0070(11) 0.0046(12) 0.0094(12)
C22 0.0252(16) 0.0246(16) 0.0258(16) 0.0106(13) 0.0033(13) 0.0083(13)
C23 0.0283(17) 0.0276(17) 0.0249(16) 0.0067(13) -0.0041(13) 0.0082(13)
C24 0.0389(18) 0.0255(16) 0.0186(15) 0.0086(13) -0.0022(13) 0.0120(14)
C25 0.0343(17) 0.0228(16) 0.0228(15) 0.0112(13) 0.0057(13) 0.0098(13)
C26 0.0271(16) 0.0199(15) 0.0206(15) 0.0081(12) 0.0048(12) 0.0096(12)
C27 0.0256(15) 0.0171(14) 0.0156(14) 0.0073(11) 0.0028(12) 0.0063(12)
C28 0.0255(16) 0.0205(15) 0.0245(16) 0.0109(12) 0.0010(13) 0.0059(12)
C29 0.0326(18) 0.0226(16) 0.0273(17) 0.0123(13) -0.0033(14) 0.0008(13)
C30 0.044(2) 0.0163(15) 0.0237(16) 0.0058(13) 0.0006(14) 0.0039(14)
C31 0.044(2) 0.0236(16) 0.0299(18) 0.0072(14) 0.0085(15) 0.0172(15)
C32 0.0280(16) 0.0239(15) 0.0253(16) 0.0076(13) 0.0038(13) 0.0090(13)
C33 0.0174(14) 0.0104(13) 0.0189(14) 0.0067(11) -0.0005(11) -0.0001(10)
C34 0.0266(16) 0.0172(14) 0.0230(15) 0.0077(12) 0.0026(12) 0.0071(12)
C35 0.0241(16) 0.0177(15) 0.0394(18) 0.0127(14) -0.0036(14) 0.0066(12)
C36 0.0309(17) 0.0190(15) 0.0264(16) 0.0136(13) -0.0095(13) -0.0011(13)
C37 0.0285(16) 0.0246(16) 0.0183(15) 0.0083(12) -0.0018(12) -0.0003(13)
C38 0.0227(15) 0.0165(14) 0.0193(14) 0.0067(12) 0.0026(12) 0.0028(12)
C39 0.0210(14) 0.0162(14) 0.0218(14) 0.0069(11) 0.0077(12) 0.0083(11)
C40 0.0243(15) 0.0173(14) 0.0243(15) 0.0070(12) 0.0082(12) 0.0101(12)
C41 0.0322(17) 0.0226(16) 0.0232(16) 0.0025(13) 0.0049(13) 0.0102(13)
C42 0.0335(18) 0.0156(15) 0.0356(18) 0.0015(13) 0.0086(15) 0.0039(13)
C43 0.0358(18) 0.0184(15) 0.0375(18) 0.0128(14) 0.0190(15) 0.0114(13)
C44 0.0268(16) 0.0201(14) 0.0237(15) 0.0094(12) 0.0104(13) 0.0116(12)
C45 0.0154(13) 0.0190(14) 0.0191(14) 0.0084(11) 0.0037(11) 0.0055(11)
C46 0.0136(13) 0.0152(13) 0.0199(14) 0.0082(11) 0.0021(11) -0.0006(11)
C47 0.0205(15) 0.0205(14) 0.0206(14) 0.0096(12) 0.0019(12) 0.0057(12)
C48 0.0225(15) 0.0209(15) 0.0190(14) 0.0055(12) 0.0030(12) 0.0053(12)
C49 0.0258(16) 0.0271(16) 0.0180(15) 0.0074(12) 0.0003(12) 0.0050(13)
C50 0.0210(15) 0.0266(16) 0.0242(15) 0.0115(13) 0.0010(12) 0.0070(12)
C51 0.0180(14) 0.0199(14) 0.0225(15) 0.0098(12) 0.0051(12) 0.0049(11)
C52 0.0291(17) 0.0266(16) 0.0188(15) 0.0048(13) 0.0018(13) 0.0079(13)
C53 0.064(3) 0.058(3) 0.0213(17) -0.0004(17) 0.0031(17) 0.040(2)
C54 0.052(3) 0.055(3) 0.042(2) 0.020(2) -0.001(2) 0.000(2)
Cl1 0.0665(8) 0.0924(9) 0.0473(6) 0.0331(6) 0.0168(6) 0.0275(7)
Cl2 0.0870(11) 0.0723(9) 0.1047(12) 0.0374(9) 0.0068(9) -0.0255(8)

loop_
_atom_type_symbol
_atom_type_description
_atom_type_scat_dispersion_real
_atom_type_scat_dispersion_imag
_atom_type_scat_source
O O 0.0106 0.0060 'International Tables Vol C Tables 4.2.6.8 and 6.1.1.4'
N N 0.0061 0.0033 'International Tables Vol C Tables 4.2.6.8 and 6.1.1.4'
C C 0.0033 0.0016 'International Tables Vol C Tables 4.2.6.8 and 6.1.1.4'
H H 0.0000 0.0000 'International Tables Vol C Tables 4.2.6.8 and 6.1.1.4'
Cl Cl 0.1484 0.1585 'International Tables Vol C Tables 4.2.6.8 and 6.1.1.4'

loop_
_geom_angle_atom_site_label_1
_geom_angle_atom_site_label_2
_geom_angle_atom_site_label_3
_geom_angle
C52 O2 C53 115.1(3)
C4 N1 C1 105.9(2)
C9 N2 C6 110.8(2)
C9 N2 H2N 124.6
C6 N2 H2N 124.6
C11 N3 C14 105.7(2)
C19 N4 C16 108.7(2)
C19 N4 C45 121.8(2)
C16 N4 C45 129.4(2)
C20 C1 N1 122.6(2)
C20 C1 C2 127.6(3)
N1 C1 C2 109.6(2)
C3 C2 C1 106.8(2)
C3 C2 H2 126.6
C1 C2 H2 126.6
C2 C3 C4 106.6(2)
C2 C3 H3 126.7
C4 C3 H3 126.7
N1 C4 C5 124.5(3)
N1 C4 C3 111.1(2)
C5 C4 C3 124.5(3)
C6 C5 C4 125.2(3)
C6 C5 C21 117.5(3)
C4 C5 C21 117.0(2)
N2 C6 C5 127.8(3)
N2 C6 C7 105.8(2)
C5 C6 C7 126.4(3)
C8 C7 C6 108.6(3)
C8 C7 H7 125.7
C6 C7 H7 125.7
C7 C8 C9 109.0(3)
C7 C8 H8 125.5
C9 C8 H8 125.5
N2 C9 C10 128.5(3)
N2 C9 C8 105.8(2)
C10 C9 C8 125.7(3)
C9 C10 C11 124.9(3)
C9 C10 C27 118.1(2)
C11 C10 C27 117.0(2)
N3 C11 C10 124.1(3)
N3 C11 C12 111.4(2)
C10 C11 C12 124.5(3)
C13 C12 C11 106.4(2)
C13 C12 H12 126.8
C11 C12 H12 126.8
C12 C13 C14 106.2(2)
C12 C13 H13 126.9
C14 C13 H13 126.9
N3 C14 C15 124.6(2)
N3 C14 C13 110.3(2)
C15 C14 C13 125.1(3)
C14 C15 C16 120.6(3)
C14 C15 C33 118.2(2)
C16 C15 C33 121.1(2)
C17 C16 N4 106.8(2)
C17 C16 C15 128.3(3)
N4 C16 C15 124.9(2)
C16 C17 C18 108.8(3)
C16 C17 H17 125.6
C18 C17 H17 125.6
C17 C18 C19 105.6(2)
C17 C18 C20 130.4(3)
C19 C18 C20 123.9(3)
N4 C19 C18 110.0(2)
N4 C19 H19 125.0
C18 C19 H19 125.0
C1 C20 C18 121.5(2)
C1 C20 C39 123.9(2)
C18 C20 C39 114.5(2)
C22 C21 C26 118.0(3)
C22 C21 C5 123.0(3)
C26 C21 C5 119.0(3)
C23 C22 C21 120.4(3)
C23 C22 H22 119.8
C21 C22 H22 119.8
C24 C23 C22 120.7(3)
C24 C23 H23 119.7
C22 C23 H23 119.7
C23 C24 C25 119.9(3)
C23 C24 H24 120.0
C25 C24 H24 120.0
C24 C25 C26 119.7(3)
C24 C25 H25 120.1
C26 C25 H25 120.1
C25 C26 C21 121.3(3)
C25 C26 H26 119.4
C21 C26 H26 119.4
C32 C27 C28 118.1(3)
C32 C27 C10 121.8(3)
C28 C27 C10 120.1(3)
C29 C28 C27 121.3(3)
C29 C28 H28 119.3
C27 C28 H28 119.3
C30 C29 C28 120.2(3)
C30 C29 H29 119.9
C28 C29 H29 119.9
C29 C30 C31 119.3(3)
C29 C30 H30 120.3
C31 C30 H30 120.3
C30 C31 C32 120.5(3)
C30 C31 H31 119.7
C32 C31 H31 119.7
C31 C32 C27 120.5(3)
C31 C32 H32 119.8
C27 C32 H32 119.8
C38 C33 C34 118.9(3)
C38 C33 C15 120.0(3)
C34 C33 C15 121.1(3)
C35 C34 C33 120.2(3)
C35 C34 H34 119.9
C33 C34 H34 119.9
C34 C35 C36 120.9(3)
C34 C35 H35 119.6
C36 C35 H35 119.6
C35 C36 C37 119.1(3)
C35 C36 H36 120.5
C37 C36 H36 120.5
C38 C37 C36 120.2(3)
C38 C37 H37 119.9
C36 C37 H37 119.9
C37 C38 C33 120.7(3)
C37 C38 H38 119.6
C33 C38 H38 119.6
C40 C39 C44 117.9(3)
C40 C39 C20 118.9(3)
C44 C39 C20 122.9(3)
C41 C40 C39 121.6(3)
C41 C40 H40 119.2
C39 C40 H40 119.2
C40 C41 C42 119.7(3)
C40 C41 H41 120.2
C42 C41 H41 120.2
C43 C42 C41 119.6(3)
C43 C42 H42 120.2
C41 C42 H42 120.2
C42 C43 C44 120.9(3)
C42 C43 H43 119.5
C44 C43 H43 119.5
C43 C44 C39 120.1(3)
C43 C44 H44 119.9
C39 C44 H44 119.9
N4 C45 C46 113.0(2)
N4 C45 H45A 109.0
C46 C45 H45A 109.0
N4 C45 H45B 109.0
C46 C45 H45B 109.0
H45A C45 H45B 107.8
C47 C46 C51 118.5(3)
C47 C46 C45 122.7(2)
C51 C46 C45 118.7(3)
C46 C47 C48 120.8(3)
C46 C47 H47 119.6
C48 C47 H47 119.6
C49 C48 C47 119.7(3)
C49 C48 C52 122.5(3)
C47 C48 C52 117.8(3)
C50 C49 C48 119.3(3)
C50 C49 H49 120.4
C48 C49 H49 120.4
C49 C50 C51 120.8(3)
C49 C50 H50 119.6
C51 C50 H50 119.6
C50 C51 C46 120.8(3)
C50 C51 H51 119.6
C46 C51 H51 119.6
O1 C52 O2 123.5(3)
O1 C52 C48 124.6(3)
O2 C52 C48 111.9(3)
O2 C53 H53A 109.5
O2 C53 H53B 109.5
H53A C53 H53B 109.5
O2 C53 H53C 109.5
H53A C53 H53C 109.5
H53B C53 H53C 109.5
Cl2 C54 Cl1 113.0(3)
Cl2 C54 H54A 109.0
Cl1 C54 H54A 109.0
Cl2 C54 H54B 109.0
Cl1 C54 H54B 109.0
H54A C54 H54B 107.8

loop_
_geom_bond_atom_site_label_1
_geom_bond_atom_site_label_2
_geom_bond_distance
O1 C52 1.210(4)
O2 C52 1.339(4)
O2 C53 1.437(4)
N1 C4 1.339(4)
N1 C1 1.398(4)
N2 C9 1.382(4)
N2 C6 1.383(4)
N2 H2N 0.8800
N3 C11 1.338(4)
N3 C14 1.382(4)
N4 C19 1.331(4)
N4 C16 1.408(4)
N4 C45 1.466(3)
C1 C20 1.380(4)
C1 C2 1.454(4)
C2 C3 1.346(4)
C2 H2 0.9500
C3 C4 1.463(4)
C3 H3 0.9500
C4 C5 1.427(4)
C5 C6 1.390(4)
C5 C21 1.485(4)
C6 C7 1.441(4)
C7 C8 1.351(4)
C7 H7 0.9500
C8 C9 1.435(4)
C8 H8 0.9500
C9 C10 1.389(4)
C10 C11 1.431(4)
C10 C27 1.487(4)
C11 C12 1.461(4)
C12 C13 1.348(4)
C12 H12 0.9500
C13 C14 1.457(4)
C13 H13 0.9500
C14 C15 1.389(4)
C15 C16 1.432(4)
C15 C33 1.493(4)
C16 C17 1.382(4)
C17 C18 1.404(4)
C17 H17 0.9500
C18 C19 1.404(4)
C18 C20 1.444(4)
C19 H19 0.9500
C20 C39 1.490(4)
C21 C22 1.394(4)
C21 C26 1.399(4)
C22 C23 1.391(4)
C22 H22 0.9500
C23 C24 1.374(5)
C23 H23 0.9500
C24 C25 1.382(5)
C24 H24 0.9500
C25 C26 1.387(4)
C25 H25 0.9500
C26 H26 0.9500
C27 C32 1.392(4)
C27 C28 1.393(4)
C28 C29 1.383(4)
C28 H28 0.9500
C29 C30 1.378(5)
C29 H29 0.9500
C30 C31 1.386(5)
C30 H30 0.9500
C31 C32 1.390(5)
C31 H31 0.9500
C32 H32 0.9500
C33 C38 1.391(4)
C33 C34 1.392(4)
C34 C35 1.384(4)
C34 H34 0.9500
C35 C36 1.384(5)
C35 H35 0.9500
C36 C37 1.391(5)
C36 H36 0.9500
C37 C38 1.383(4)
C37 H37 0.9500
C38 H38 0.9500
C39 C40 1.400(4)
C39 C44 1.403(4)
C40 C41 1.380(4)
C40 H40 0.9500
C41 C42 1.390(5)
C41 H41 0.9500
C42 C43 1.380(5)
C42 H42 0.9500
C43 C44 1.389(4)
C43 H43 0.9500
C44 H44 0.9500
C45 C46 1.511(4)
C45 H45A 0.9900
C45 H45B 0.9900
C46 C47 1.384(4)
C46 C51 1.387(4)
C47 C48 1.396(4)
C47 H47 0.9500
C48 C49 1.391(4)
C48 C52 1.485(4)
C49 C50 1.373(4)
C49 H49 0.9500
C50 C51 1.380(4)
C50 H50 0.9500
C51 H51 0.9500
C53 H53A 0.9800
C53 H53B 0.9800
C53 H53C 0.9800
C54 Cl2 1.752(4)
C54 Cl1 1.757(5)
C54 H54A 0.9900
C54 H54B 0.9900
